data_7106550
loop_
_publ_author_name
'Alvaro Duarte-Ruiz'
'Nelson Nunez-Dallos'
'Luis Garzon-Tovar'
'Klaus Wurst'
'Eliseo Avella-Moreno'
'Fernando Gomez-Baquero'

_publ_section_title
;
 Synthesis and structure of [Na4(DMSO)15][(I3)3(I)]. Self-assembly of
 hexacoordinated sodium
;
_journal_name_full Chem.Commun.
_journal_page_first 7110
_journal_paper_doi 10.1039/c1cc11898f
_journal_volume 47
_journal_year 2011
_chemical_formula_sum 'C30 H90 I10 Na4 O15 S15'
_chemical_formula_weight 2532.88
_chemical_name_systematic
;
?
;
_space_group_IT_number 176
_symmetry_cell_setting hexagonal
_symmetry_space_group_name_Hall '-P 6c'
_symmetry_space_group_name_H-M 'P 63/m'
_atom_sites_solution_hydrogens geom
_atom_sites_solution_primary direct
_atom_sites_solution_secondary difmap
_audit_creation_method SHELXL-97
_cell_angle_alpha 90.00
_cell_angle_beta 90.00
_cell_angle_gamma 120.00
_cell_formula_units_Z 2
_cell_length_a 12.0292(4)
_cell_length_b 12.0292(3)
_cell_length_c 32.9777(7)
_cell_measurement_reflns_used 34143
_cell_measurement_temperature 233(2)
_cell_measurement_theta_max 26.0
_cell_measurement_theta_min 1.0
_cell_volume 4132.61(19)
_computing_data_collection COLLECT
_computing_data_reduction 'DENZO and SCALEPACK'
_computing_structure_refinement 'SHELXL-97 (Sheldrick, 1997)'
_computing_structure_solution 'SHELXS-97 (Sheldrick, 1990)'
_diffrn_ambient_temperature 233(2)
_diffrn_measured_fraction_theta_full 0.984
_diffrn_measured_fraction_theta_max 0.984
_diffrn_measurement_device_type 'Nonius KappaCCD'
_diffrn_measurement_method 'phi- and omega-scans'
_diffrn_radiation_monochromator graphite
_diffrn_radiation_source 'fine-focus sealed tube'
_diffrn_radiation_type MoK\a
_diffrn_radiation_wavelength 0.71073
_diffrn_reflns_av_R_equivalents 0.0499
_diffrn_reflns_av_sigmaI/netI 0.0309
_diffrn_reflns_limit_h_max 14
_diffrn_reflns_limit_h_min -12
_diffrn_reflns_limit_k_max 13
_diffrn_reflns_limit_k_min -14
_diffrn_reflns_limit_l_max 40
_diffrn_reflns_limit_l_min -40
_diffrn_reflns_number 16891
_diffrn_reflns_theta_full 26.00
_diffrn_reflns_theta_max 26.00
_diffrn_reflns_theta_min 1.95
_diffrn_standards_number 0
_exptl_absorpt_coefficient_mu 4.193
_exptl_absorpt_correction_type none
_exptl_crystal_colour 'dark brown'
_exptl_crystal_density_diffrn 2.035
_exptl_crystal_density_method 'not measured'
_exptl_crystal_description prism
_exptl_crystal_F_000 2408
_exptl_crystal_size_max 0.35
_exptl_crystal_size_mid 0.15
_exptl_crystal_size_min 0.08
_refine_diff_density_max 0.659
_refine_diff_density_min -0.622
_refine_diff_density_rms 0.087
_refine_ls_extinction_method none
_refine_ls_goodness_of_fit_ref 1.081
_refine_ls_hydrogen_treatment constr
_refine_ls_matrix_type full
_refine_ls_number_parameters 121
_refine_ls_number_reflns 2729
_refine_ls_number_restraints 0
_refine_ls_restrained_S_all 1.081
_refine_ls_R_factor_all 0.0548
_refine_ls_R_factor_gt 0.0352
_refine_ls_shift/su_max 0.000
_refine_ls_shift/su_mean 0.000
_refine_ls_structure_factor_coef Fsqd
_refine_ls_weighting_details 'calc w=1/[\s^2^(Fo^2^)+(0.0300P)^2^+4.7652P] where P=(Fo^2^+2Fc^2^)/3'
_refine_ls_weighting_scheme calc
_refine_ls_wR_factor_gt 0.0833
_refine_ls_wR_factor_ref 0.0902
_reflns_number_gt 1915
_reflns_number_total 2729
_reflns_threshold_expression >2sigma(I)
_cod_data_source_file c1cc11898f.txt
_cod_data_source_block la
_cod_original_sg_symbol_H-M P63/m
_cod_database_code 7106550

loop_
_symmetry_equiv_pos_as_xyz
'x, y, z'
'-y, x-y, z'
'-x+y, -x, z'
'-x, -y, z+1/2'
'y, -x+y, z+1/2'
'x-y, x, z+1/2'
'-x, -y, -z'
'y, -x+y, -z'
'x-y, x, -z'
'x, y, -z-1/2'
'-y, x-y, -z-1/2'
'-x+y, -x, -z-1/2'

loop_
_atom_site_label
_atom_site_type_symbol
_atom_site_fract_x
_atom_site_fract_y
_atom_site_fract_z
_atom_site_U_iso_or_equiv
_atom_site_adp_type
_atom_site_occupancy
_atom_site_symmetry_multiplicity
_atom_site_calc_flag
_atom_site_refinement_flags
_atom_site_disorder_assembly
_atom_site_disorder_group
I1 I 0.3333 0.6667 0.2500 0.0485(2) Uani 1 6 d S . .
I2 I 0.3333 0.6667 0.140690(13) 0.04424(15) Uani 1 3 d S . .
I3 I 0.3333 0.6667 0.053230(13) 0.04294(15) Uani 1 3 d S . .
I4 I 0.3333 0.6667 -0.040885(14) 0.04928(16) Uani 1 3 d S . .
I5 I 0.3333 0.6667 -0.160467(13) 0.04572(16) Uani 1 3 d S . .
I6 I 0.3333 0.6667 -0.2500 0.04029(18) Uani 1 6 d S . .
Na1 Na 0.0000 1.0000 0.20005(5) 0.0323(6) Uani 1 3 d S . .
Na2 Na 0.0000 1.0000 0.10057(7) 0.0321(7) Uani 0.85 3 d SP . .
Na3 Na 0.0000 1.0000 0.0000 0.045(3) Uani 0.30 6 d SP . .
S1 S 0.27831(12) 1.05806(12) 0.2500 0.0342(3) Uani 1 2 d S . .
S2 S 0.05721(9) 0.78082(9) 0.15030(3) 0.0360(2) Uani 1 1 d . . .
S3 S 0.26987(11) 1.04715(10) 0.05416(3) 0.0473(3) Uani 1 1 d . . .
O1 O 0.1342(3) 0.9677(3) 0.2500 0.0386(8) Uani 1 2 d S . .
O2 O -0.0364(3) 0.8297(3) 0.15311(7) 0.0458(7) Uani 1 1 d . . .
O3 O 0.1327(4) 0.9396(5) 0.06537(14) 0.0469(14) Uiso 0.70 1 d P . .
O4 O 0.1313(18) 0.9626(18) 0.0542(7) 0.024(4) Uiso 0.15 1 d P . .
O5 O 0.133(2) 0.943(2) 0.0371(6) 0.055(6) Uiso 0.15 1 d P . .
C1 C 0.3395(4) 1.0079(4) 0.20938(12) 0.0490(12) Uani 1 1 d . . .
H1A H 0.3141 1.0285 0.1838 0.074 Uiso 1 1 calc . . .
H1B H 0.3053 0.9160 0.2111 0.074 Uiso 1 1 calc . . .
H1C H 0.4324 1.0519 0.2110 0.074 Uiso 1 1 calc . . .
C2 C 0.0222(5) 0.6741(5) 0.19166(13) 0.0533(12) Uani 1 1 d . . .
H2A H 0.0476 0.7225 0.2168 0.080 Uiso 1 1 calc . . .
H2B H 0.0691 0.6284 0.1885 0.080 Uiso 1 1 calc . . .
H2C H -0.0692 0.6131 0.1923 0.080 Uiso 1 1 calc . . .
C3 C 0.0013(4) 0.6655(4) 0.11063(12) 0.0503(11) Uani 1 1 d . . .
H3A H 0.0134 0.7086 0.0848 0.075 Uiso 1 1 calc . . .
H3B H -0.0892 0.6047 0.1146 0.075 Uiso 1 1 calc . . .
H3C H 0.0491 0.6202 0.1108 0.075 Uiso 1 1 calc . . .
C4 C 0.3598(5) 1.0181(5) 0.09043(14) 0.0659(14) Uani 1 1 d . . .
H4A H 0.3424 1.0391 0.1172 0.099 Uiso 1 1 calc . . .
H4B H 0.4505 1.0710 0.0845 0.099 Uiso 1 1 calc . . .
H4C H 0.3360 0.9283 0.0896 0.099 Uiso 1 1 calc . . .
C5 C 0.3233(5) 1.0033(5) 0.01063(13) 0.0662(15) Uani 1 1 d . . .
H5A H 0.2809 1.0123 -0.0131 0.099 Uiso 1 1 calc . . .
H5B H 0.3032 0.9148 0.0131 0.099 Uiso 1 1 calc . . .
H5C H 0.4154 1.0586 0.0079 0.099 Uiso 1 1 calc . . .

loop_
_atom_site_aniso_label
_atom_site_aniso_U_11
_atom_site_aniso_U_22
_atom_site_aniso_U_33
_atom_site_aniso_U_23
_atom_site_aniso_U_13
_atom_site_aniso_U_12
I1 0.0448(3) 0.0448(3) 0.0559(4) 0.000 0.000 0.02241(14)
I2 0.0419(2) 0.0419(2) 0.0489(3) 0.000 0.000 0.02096(11)
I3 0.0378(2) 0.0378(2) 0.0533(3) 0.000 0.000 0.01888(10)
I4 0.0526(2) 0.0526(2) 0.0427(3) 0.000 0.000 0.02629(11)
I5 0.0476(2) 0.0476(2) 0.0419(3) 0.000 0.000 0.02380(11)
I6 0.0347(2) 0.0347(2) 0.0515(4) 0.000 0.000 0.01733(12)
Na1 0.0325(10) 0.0325(10) 0.0319(11) 0.000 0.000 0.0162(5)
Na2 0.0321(11) 0.0321(11) 0.0322(13) 0.000 0.000 0.0161(6)
Na3 0.044(5) 0.044(5) 0.048(6) 0.000 0.000 0.022(2)
S1 0.0328(8) 0.0313(7) 0.0380(6) 0.000 0.000 0.0157(6)
S2 0.0351(6) 0.0310(6) 0.0416(5) -0.0022(4) -0.0028(4) 0.0162(5)
S3 0.0473(7) 0.0374(6) 0.0610(6) -0.0039(4) -0.0032(5) 0.0240(5)
O1 0.029(2) 0.045(2) 0.0398(18) 0.000 0.000 0.0170(18)
O2 0.0526(19) 0.0413(18) 0.0546(15) -0.0095(12) -0.0068(13) 0.0319(15)
C1 0.037(3) 0.055(3) 0.046(2) -0.0065(19) 0.0065(17) 0.017(2)
C2 0.062(3) 0.068(3) 0.045(2) 0.011(2) 0.006(2) 0.044(3)
C3 0.060(3) 0.060(3) 0.041(2) -0.0127(19) -0.0076(19) 0.038(2)
C4 0.077(4) 0.062(3) 0.046(2) 0.008(2) -0.008(2) 0.025(3)
C5 0.081(4) 0.059(3) 0.042(2) -0.009(2) 0.003(2) 0.023(3)

loop_
_atom_type_symbol
_atom_type_description
_atom_type_scat_dispersion_real
_atom_type_scat_dispersion_imag
_atom_type_scat_source
C C 0.0033 0.0016 'International Tables Vol C Tables 4.2.6.8 and 6.1.1.4'
H H 0.0000 0.0000 'International Tables Vol C Tables 4.2.6.8 and 6.1.1.4'
O O 0.0106 0.0060 'International Tables Vol C Tables 4.2.6.8 and 6.1.1.4'
S S 0.1246 0.1234 'International Tables Vol C Tables 4.2.6.8 and 6.1.1.4'
I I -0.4742 1.8119 'International Tables Vol C Tables 4.2.6.8 and 6.1.1.4'
Na Na 0.0362 0.0249 'International Tables Vol C Tables 4.2.6.8 and 6.1.1.4'

loop_
_geom_angle_atom_site_label_1
_geom_angle_atom_site_label_2
_geom_angle_atom_site_label_3
_geom_angle
_geom_angle_site_symmetry_1
_geom_angle_site_symmetry_3
_geom_angle_publ_flag
I2 I3 I4 180.0 . . ?
I5 I6 I5 180.0 10 . ?
O2 Na1 O2 83.67(11) 3_465 . ?
O2 Na1 O2 83.67(11) 3_465 2_675 ?
O2 Na1 O2 83.67(11) . 2_675 ?
O2 Na1 O1 97.39(9) 3_465 2_675 ?
O2 Na1 O1 177.62(10) . 2_675 ?
O2 Na1 O1 98.55(9) 2_675 2_675 ?
O2 Na1 O1 177.62(10) 3_465 . ?
O2 Na1 O1 98.55(9) . . ?
O2 Na1 O1 97.39(9) 2_675 . ?
O1 Na1 O1 80.36(9) 2_675 . ?
O2 Na1 O1 98.55(9) 3_465 3_465 ?
O2 Na1 O1 97.39(9) . 3_465 ?
O2 Na1 O1 177.62(10) 2_675 3_465 ?
O1 Na1 O1 80.36(9) 2_675 3_465 ?
O1 Na1 O1 80.36(9) . 3_465 ?
O2 Na1 Na2 50.37(7) 3_465 . ?
O2 Na1 Na2 50.37(7) . . ?
O2 Na1 Na2 50.37(7) 2_675 . ?
O1 Na1 Na2 131.84(6) 2_675 . ?
O1 Na1 Na2 131.84(6) . . ?
O1 Na1 Na2 131.84(6) 3_465 . ?
O2 Na1 Na1 129.63(7) 3_465 10_556 ?
O2 Na1 Na1 129.63(7) . 10_556 ?
O2 Na1 Na1 129.63(7) 2_675 10_556 ?
O1 Na1 Na1 48.16(6) 2_675 10_556 ?
O1 Na1 Na1 48.16(6) . 10_556 ?
O1 Na1 Na1 48.16(6) 3_465 10_556 ?
Na2 Na1 Na1 180.0 . 10_556 ?
O3 Na2 O3 97.93(16) 3_465 2_675 ?
O3 Na2 O3 97.93(16) 3_465 . ?
O3 Na2 O3 97.93(16) 2_675 . ?
O3 Na2 O4 11.2(5) 3_465 3_465 ?
O3 Na2 O4 94.4(5) 2_675 3_465 ?
O3 Na2 O4 87.9(5) . 3_465 ?
O3 Na2 O4 94.4(5) 3_465 . ?
O3 Na2 O4 87.9(5) 2_675 . ?
O3 Na2 O4 11.2(5) . . ?
O4 Na2 O4 83.6(8) 3_465 . ?
O3 Na2 O4 87.9(5) 3_465 2_675 ?
O3 Na2 O4 11.2(5) 2_675 2_675 ?
O3 Na2 O4 94.4(5) . 2_675 ?
O4 Na2 O4 83.6(8) 3_465 2_675 ?
O4 Na2 O4 83.6(8) . 2_675 ?
O3 Na2 O2 165.73(15) 3_465 2_675 ?
O3 Na2 O2 87.56(13) 2_675 2_675 ?
O3 Na2 O2 94.32(13) . 2_675 ?
O4 Na2 O2 176.8(5) 3_465 2_675 ?
O4 Na2 O2 99.0(5) . 2_675 ?
O4 Na2 O2 98.5(5) 2_675 2_675 ?
O3 Na2 O2 87.56(13) 3_465 3_465 ?
O3 Na2 O2 94.32(13) 2_675 3_465 ?
O3 Na2 O2 165.73(15) . 3_465 ?
O4 Na2 O2 98.5(5) 3_465 3_465 ?
O4 Na2 O2 176.8(5) . 3_465 ?
O4 Na2 O2 99.0(5) 2_675 3_465 ?
O2 Na2 O2 78.86(10) 2_675 3_465 ?
O3 Na2 O2 94.32(13) 3_465 . ?
O3 Na2 O2 165.73(15) 2_675 . ?
O3 Na2 O2 87.56(13) . . ?
O4 Na2 O2 99.0(5) 3_465 . ?
O4 Na2 O2 98.5(5) . . ?
O4 Na2 O2 176.8(5) 2_675 . ?
O2 Na2 O2 78.86(10) 2_675 . ?
O2 Na2 O2 78.86(10) 3_465 . ?
O3 Na2 O5 16.5(4) 3_465 3_465 ?
O3 Na2 O5 87.5(4) 2_675 3_465 ?
O3 Na2 O5 86.7(4) . 3_465 ?
O4 Na2 O5 7.2(7) 3_465 3_465 ?
O4 Na2 O5 81.2(6) . 3_465 ?
O4 Na2 O5 76.6(7) 2_675 3_465 ?
O2 Na2 O5 175.1(4) 2_675 3_465 ?
O2 Na2 O5 101.1(4) 3_465 3_465 ?
O2 Na2 O5 106.0(4) . 3_465 ?
O3 Na2 O5 87.5(4) 3_465 . ?
O3 Na2 O5 86.7(4) 2_675 . ?
O3 Na2 O5 16.5(4) . . ?
O4 Na2 O5 76.6(7) 3_465 . ?
O4 Na2 O5 7.2(7) . . ?
O4 Na2 O5 81.2(6) 2_675 . ?
O2 Na2 O5 106.0(4) 2_675 . ?
O2 Na2 O5 175.1(4) 3_465 . ?
O2 Na2 O5 101.1(4) . . ?
O5 Na2 O5 74.1(6) 3_465 . ?
O3 Na2 O5 86.7(4) 3_465 2_675 ?
O3 Na2 O5 16.5(4) 2_675 2_675 ?
O3 Na2 O5 87.5(4) . 2_675 ?
O4 Na2 O5 81.2(6) 3_465 2_675 ?
O4 Na2 O5 76.6(7) . 2_675 ?
O4 Na2 O5 7.2(7) 2_675 2_675 ?
O2 Na2 O5 101.1(4) 2_675 2_675 ?
O2 Na2 O5 106.0(4) 3_465 2_675 ?
O2 Na2 O5 175.1(4) . 2_675 ?
O5 Na2 O5 74.1(6) 3_465 2_675 ?
O5 Na2 O5 74.1(6) . 2_675 ?
O5 Na3 O5 95.8(7) 2_675 3_465 ?
O5 Na3 O5 180.0(9) 2_675 8_455 ?
O5 Na3 O5 84.2(7) 3_465 8_455 ?
O5 Na3 O5 84.2(7) 2_675 7_575 ?
O5 Na3 O5 84.2(7) 3_465 7_575 ?
O5 Na3 O5 95.8(7) 8_455 7_575 ?
O5 Na3 O5 95.8(7) 2_675 . ?
O5 Na3 O5 95.8(7) 3_465 . ?
O5 Na3 O5 84.2(7) 8_455 . ?
O5 Na3 O5 180.0(9) 7_575 . ?
O5 Na3 O5 84.2(7) 2_675 9_665 ?
O5 Na3 O5 180.0(9) 3_465 9_665 ?
O5 Na3 O5 95.8(7) 8_455 9_665 ?
O5 Na3 O5 95.8(7) 7_575 9_665 ?
O5 Na3 O5 84.2(7) . 9_665 ?
O5 Na3 O4 95.6(7) 2_675 7_575 ?
O5 Na3 O4 90.4(8) 3_465 7_575 ?
O5 Na3 O4 84.4(7) 8_455 7_575 ?
O5 Na3 O4 13.5(6) 7_575 7_575 ?
O5 Na3 O4 166.5(6) . 7_575 ?
O5 Na3 O4 89.6(8) 9_665 7_575 ?
O5 Na3 O4 166.5(6) 2_675 8_455 ?
O5 Na3 O4 95.6(7) 3_465 8_455 ?
O5 Na3 O4 13.5(6) 8_455 8_455 ?
O5 Na3 O4 89.6(8) 7_575 8_455 ?
O5 Na3 O4 90.4(8) . 8_455 ?
O5 Na3 O4 84.4(7) 9_665 8_455 ?
O4 Na3 O4 77.0(7) 7_575 8_455 ?
O5 Na3 O4 90.4(8) 2_675 9_665 ?
O5 Na3 O4 166.5(6) 3_465 9_665 ?
O5 Na3 O4 89.6(8) 8_455 9_665 ?
O5 Na3 O4 84.4(7) 7_575 9_665 ?
O5 Na3 O4 95.6(7) . 9_665 ?
O5 Na3 O4 13.5(6) 9_665 9_665 ?
O4 Na3 O4 77.0(7) 7_575 9_665 ?
O4 Na3 O4 77.0(7) 8_455 9_665 ?
O5 Na3 O4 13.5(6) 2_675 2_675 ?
O5 Na3 O4 84.4(7) 3_465 2_675 ?
O5 Na3 O4 166.5(6) 8_455 2_675 ?
O5 Na3 O4 90.4(8) 7_575 2_675 ?
O5 Na3 O4 89.6(8) . 2_675 ?
O5 Na3 O4 95.6(7) 9_665 2_675 ?
O4 Na3 O4 103.0(7) 7_575 2_675 ?
O4 Na3 O4 180.0(7) 8_455 2_675 ?
O4 Na3 O4 103.0(7) 9_665 2_675 ?
O5 Na3 O4 84.4(7) 2_675 . ?
O5 Na3 O4 89.6(8) 3_465 . ?
O5 Na3 O4 95.6(7) 8_455 . ?
O5 Na3 O4 166.5(6) 7_575 . ?
O5 Na3 O4 13.5(6) . . ?
O5 Na3 O4 90.4(8) 9_665 . ?
O4 Na3 O4 180.0(7) 7_575 . ?
O4 Na3 O4 103.0(7) 8_455 . ?
O4 Na3 O4 103.0(7) 9_665 . ?
O4 Na3 O4 77.0(7) 2_675 . ?
O5 Na3 O4 89.6(8) 2_675 3_465 ?
O5 Na3 O4 13.5(6) 3_465 3_465 ?
O5 Na3 O4 90.4(8) 8_455 3_465 ?
O5 Na3 O4 95.6(7) 7_575 3_465 ?
O5 Na3 O4 84.4(7) . 3_465 ?
O5 Na3 O4 166.5(6) 9_665 3_465 ?
O4 Na3 O4 103.0(7) 7_575 3_465 ?
O4 Na3 O4 103.0(7) 8_455 3_465 ?
O4 Na3 O4 180.000(2) 9_665 3_465 ?
O4 Na3 O4 77.0(7) 2_675 3_465 ?
O4 Na3 O4 77.0(7) . 3_465 ?
O1 S1 C1 106.02(17) . . ?
O1 S1 C1 106.02(17) . 10_556 ?
C1 S1 C1 98.2(3) . 10_556 ?
O2 S2 C2 106.32(19) . . ?
O2 S2 C3 106.49(17) . . ?
C2 S2 C3 98.1(2) . . ?
O4 S3 O3 17.5(8) . . ?
O4 S3 O5 22.7(9) . . ?
O3 S3 O5 34.5(8) . . ?
O4 S3 C5 104.7(8) . . ?
O3 S3 C5 109.9(2) . . ?
O5 S3 C5 82.3(8) . . ?
O4 S3 C4 117.6(9) . . ?
O3 S3 C4 100.1(2) . . ?
O5 S3 C4 125.5(8) . . ?
C5 S3 C4 98.2(3) . . ?
O4 S3 Na2 38.0(8) . . ?
O3 S3 Na2 38.44(18) . . ?
O5 S3 Na2 59.8(8) . . ?
C5 S3 Na2 141.83(17) . . ?
C4 S3 Na2 107.07(18) . . ?
S1 O1 Na1 119.34(14) . . ?
S1 O1 Na1 119.34(14) . 10_556 ?
Na1 O1 Na1 83.68(12) . 10_556 ?
S2 O2 Na1 120.84(15) . . ?
S2 O2 Na2 114.15(15) . . ?
Na1 O2 Na2 82.46(9) . . ?
O5 O3 S3 75.4(13) . . ?
O5 O3 Na2 117.6(14) . . ?
S3 O3 Na2 117.5(3) . . ?
O5 O3 Na3 41.9(13) . . ?
S3 O3 Na3 95.8(2) . . ?
Na2 O3 Na3 75.76(14) . . ?
O5 O4 S3 92(3) . . ?
O5 O4 Na2 144(3) . . ?
S3 O4 Na2 120.0(11) . . ?
O5 O4 Na3 64(3) . . ?
S3 O4 Na3 117.9(11) . . ?
Na2 O4 Na3 83.7(6) . . ?
O4 O5 O3 26(2) . . ?
O4 O5 S3 66(3) . . ?
O3 O5 S3 70.0(12) . . ?
O4 O5 Na3 102(3) . . ?
O3 O5 Na3 122.9(17) . . ?
S3 O5 Na3 122.5(12) . . ?
O4 O5 Na2 29(3) . . ?
O3 O5 Na2 45.9(11) . . ?
S3 O5 Na2 91.9(9) . . ?
Na3 O5 Na2 77.0(6) . . ?

loop_
_geom_bond_atom_site_label_1
_geom_bond_atom_site_label_2
_geom_bond_distance
_geom_bond_site_symmetry_2
_geom_bond_publ_flag
I2 I3 2.8842(7) . ?
I3 I4 3.1037(6) . ?
I5 I6 2.9526(4) . ?
I6 I5 2.9526(4) 10 ?
Na1 O2 2.427(3) 3_465 ?
Na1 O2 2.427(3) . ?
Na1 O2 2.427(3) 2_675 ?
Na1 O1 2.469(3) 2_675 ?
Na1 O1 2.469(3) . ?
Na1 O1 2.469(3) 3_465 ?
Na1 Na2 3.281(3) . ?
Na1 Na1 3.294(4) 10_556 ?
Na2 O3 2.363(5) 3_465 ?
Na2 O3 2.363(5) 2_675 ?
Na2 O3 2.363(5) . ?
Na2 O4 2.40(2) 3_465 ?
Na2 O4 2.40(2) . ?
Na2 O4 2.40(2) 2_675 ?
Na2 O2 2.549(3) 2_675 ?
Na2 O2 2.549(3) 3_465 ?
Na2 O2 2.549(3) . ?
Na2 O5 2.92(2) 3_465 ?
Na2 O5 2.92(2) . ?
Na2 O5 2.92(2) 2_675 ?
Na3 O5 2.37(2) 2_675 ?
Na3 O5 2.37(2) 3_465 ?
Na3 O5 2.37(2) 8_455 ?
Na3 O5 2.37(2) 7_575 ?
Na3 O5 2.37(2) . ?
Na3 O5 2.37(2) 9_665 ?
Na3 O4 2.57(2) 7_575 ?
Na3 O4 2.57(2) 8_455 ?
Na3 O4 2.57(2) 9_665 ?
Na3 O4 2.57(2) 2_675 ?
Na3 O4 2.57(2) . ?
Na3 O4 2.57(2) 3_465 ?
S1 O1 1.517(4) . ?
S1 C1 1.773(4) . ?
S1 C1 1.773(4) 10_556 ?
S2 O2 1.511(3) . ?
S2 C2 1.774(4) . ?
S2 C3 1.776(4) . ?
S3 O4 1.456(19) . ?
S3 O3 1.549(5) . ?
S3 O5 1.60(2) . ?
S3 C5 1.758(5) . ?
S3 C4 1.761(5) . ?
O1 Na1 2.469(3) 10_556 ?
O3 O5 0.93(2) . ?
O4 O5 0.62(2) . ?
